data_7101886
loop_
_publ_author_name
'Albrecht, Markus'
'Osetska, Olga'
'Klankermayer, J\"urgen'
'Fr\"ohlich, Roland'
'Gumy, Fr\'ed\'eric'
'B\"unzli, Jean-Claude G'

_publ_section_title
;
 Enhancement of near-IR emission by bromine substitution in lanthanide
 complexes with 2-carboxamide-8-hydroxyquinoline.
;
_journal_issue 18
_journal_name_full 'Chemical communications (Cambridge, England)'
_journal_page_first 1834
_journal_page_last 1836
_journal_paper_doi 10.1039/b618918k
_journal_year 2007
_chemical_formula_sum 'C42 H39 Br6 N6 O6 Yb'
_chemical_formula_weight 1376.29
_chemical_name_systematic
;
?
;
_space_group_IT_number 56
_symmetry_cell_setting orthorhombic
_symmetry_space_group_name_Hall '-P 2ab 2ac'
_symmetry_space_group_name_H-M 'P c c n'
_atom_sites_solution_hydrogens geom
_atom_sites_solution_primary direct
_atom_sites_solution_secondary difmap
_audit_creation_method SHELXL-97
_cell_angle_alpha 90.00
_cell_angle_beta 90.00
_cell_angle_gamma 90.00
_cell_formula_units_Z 8
_cell_length_a 27.425(1)
_cell_length_b 15.739(1)
_cell_length_c 23.156(1)
_cell_measurement_temperature 223(2)
_cell_volume 9995.1(8)
_computing_cell_refinement 'Collect (Nonius B.V., 1998)'
_computing_data_collection 'Collect (Nonius B.V., 1998)'
_computing_data_reduction 'Denzo-SMN (Otwinowski & Minor, 1997)'
_computing_molecular_graphics 'SCHAKAL (Keller, 1997)'
_computing_publication_material 'SHELXL-97 (Sheldrick, 1997)'
_computing_structure_refinement 'SHELXL-97 (Sheldrick, 1997)'
_computing_structure_solution 'SHELXS-97 (Sheldrick, 1990)'
_diffrn_ambient_temperature 223(2)
_diffrn_measured_fraction_theta_full 0.999
_diffrn_measured_fraction_theta_max 0.999
_diffrn_measurement_device_type 'Nonius KappaCCD'
_diffrn_measurement_method '\w and \f scans'
_diffrn_radiation_monochromator graphite
_diffrn_radiation_source 'rotating anode Nonius FR591'
_diffrn_radiation_type MoK\a
_diffrn_radiation_wavelength 0.71073
_diffrn_reflns_av_R_equivalents 0.134
_diffrn_reflns_av_sigmaI/netI 0.0923
_diffrn_reflns_limit_h_max 32
_diffrn_reflns_limit_h_min -32
_diffrn_reflns_limit_k_max 18
_diffrn_reflns_limit_k_min -18
_diffrn_reflns_limit_l_max 27
_diffrn_reflns_limit_l_min -27
_diffrn_reflns_number 55638
_diffrn_reflns_theta_full 25.00
_diffrn_reflns_theta_max 25.00
_diffrn_reflns_theta_min 1.49
_exptl_absorpt_coefficient_mu 6.717
_exptl_absorpt_correction_T_max 0.8239
_exptl_absorpt_correction_T_min 0.4129
_exptl_absorpt_correction_type multi-scan
_exptl_absorpt_process_details 'Denzo (Otwinowski, Borek, Majewski & Minor, 2003)'
_exptl_crystal_colour orange
_exptl_crystal_density_diffrn 1.829
_exptl_crystal_density_method 'not measured'
_exptl_crystal_description plate
_exptl_crystal_F_000 5288
_exptl_crystal_size_max 0.16
_exptl_crystal_size_mid 0.10
_exptl_crystal_size_min 0.03
_refine_diff_density_max 4.464
_refine_diff_density_min -0.938
_refine_diff_density_rms 0.217
_refine_ls_extinction_method none
_refine_ls_goodness_of_fit_ref 1.070
_refine_ls_hydrogen_treatment riding
_refine_ls_matrix_type full
_refine_ls_number_parameters 556
_refine_ls_number_reflns 8818
_refine_ls_number_restraints 0
_refine_ls_restrained_S_all 1.070
_refine_ls_R_factor_all 0.1343
_refine_ls_R_factor_gt 0.0773
_refine_ls_shift/su_max 0.000
_refine_ls_shift/su_mean 0.000
_refine_ls_structure_factor_coef Fsqd
_refine_ls_weighting_details 'calc w=1/[\s^2^(Fo^2^)+(0.0991P)^2^+116.2260P] where P=(Fo^2^+2Fc^2^)/3'
_refine_ls_weighting_scheme calc
_refine_ls_wR_factor_gt 0.2013
_refine_ls_wR_factor_ref 0.2277
_reflns_number_gt 5437
_reflns_number_total 8818
_reflns_threshold_expression >2sigma(I)
_cod_data_source_file b618918k.txt
_cod_data_source_block fro3935
_cod_original_sg_symbol_H-M Pccn
_cod_database_code 7101886

loop_
_symmetry_equiv_pos_as_xyz
'x, y, z'
'-x+1/2, -y+1/2, z'
'-x, y+1/2, -z+1/2'
'x+1/2, -y, -z+1/2'
'-x, -y, -z'
'x-1/2, y-1/2, -z'
'x, -y-1/2, z-1/2'
'-x-1/2, y, z-1/2'

loop_
_atom_site_label
_atom_site_type_symbol
_atom_site_fract_x
_atom_site_fract_y
_atom_site_fract_z
_atom_site_U_iso_or_equiv
_atom_site_adp_type
_atom_site_occupancy
_atom_site_symmetry_multiplicity
_atom_site_calc_flag
_atom_site_refinement_flags
Yb Yb 0.09070(2) 0.44050(4) 0.32175(3) 0.0408(2) Uani 1 1 d .
N11 N 0.1193(4) 0.2992(7) 0.3555(5) 0.045(3) Uani 1 1 d .
C12 C 0.1374(5) 0.2940(9) 0.4084(6) 0.037(3) Uani 1 1 d .
C13 C 0.1395(5) 0.3752(8) 0.4399(6) 0.040(3) Uani 1 1 d .
O13 O 0.1189(3) 0.4404(6) 0.4173(4) 0.044(2) Uani 1 1 d .
C14 C 0.1623(5) 0.3711(9) 0.4926(6) 0.044(4) Uani 1 1 d .
Br14 Br 0.17102(6) 0.47131(11) 0.53683(7) 0.0593(5) Uani 1 1 d .
C15 C 0.1800(6) 0.2954(9) 0.5175(6) 0.048(4) Uani 1 1 d .
H15 H 0.1943 0.2967 0.5544 0.058 Uiso 1 1 calc R
C16 C 0.1765(6) 0.2190(10) 0.4878(7) 0.054(4) Uani 1 1 d .
Br16 Br 0.19987(7) 0.11857(11) 0.52288(9) 0.0744(6) Uani 1 1 d .
C17 C 0.1545(5) 0.2152(9) 0.4318(6) 0.047(4) Uani 1 1 d .
C18 C 0.1496(6) 0.1444(9) 0.3959(6) 0.052(4) Uani 1 1 d .
H18 H 0.1603 0.0914 0.4096 0.062 Uiso 1 1 calc R
C19 C 0.1303(6) 0.1488(9) 0.3429(7) 0.053(4) Uani 1 1 d .
H19 H 0.1278 0.1001 0.3196 0.064 Uiso 1 1 calc R
C20 C 0.1133(5) 0.2318(8) 0.3222(6) 0.043(3) Uani 1 1 d .
C21 C 0.0931(5) 0.2559(9) 0.2644(5) 0.039(3) Uani 1 1 d .
O22 O 0.0984(4) 0.3332(6) 0.2510(4) 0.047(2) Uani 1 1 d .
N23 N 0.0723(5) 0.2044(7) 0.2275(5) 0.050(3) Uani 1 1 d .
C24 C 0.0583(7) 0.1164(9) 0.2377(7) 0.058(4) Uani 1 1 d .
H24A H 0.0249 0.1074 0.2237 0.070 Uiso 1 1 calc R
H24B H 0.0587 0.1049 0.2793 0.070 Uiso 1 1 calc R
C25 C 0.0931(7) 0.0541(11) 0.2067(8) 0.076(5) Uani 1 1 d .
H25A H 0.0904 0.0618 0.1652 0.114 Uiso 1 1 calc R
H25B H 0.0843 -0.0038 0.2166 0.114 Uiso 1 1 calc R
H25C H 0.1264 0.0651 0.2187 0.114 Uiso 1 1 calc R
C26 C 0.0554(7) 0.2419(11) 0.1740(7) 0.070(5) Uani 1 1 d .
H26A H 0.0386 0.2955 0.1823 0.083 Uiso 1 1 calc R
H26B H 0.0321 0.2035 0.1554 0.083 Uiso 1 1 calc R
C27 C 0.0993(8) 0.2585(13) 0.1327(8) 0.087(6) Uani 1 1 d .
H27A H 0.1246 0.2891 0.1532 0.130 Uiso 1 1 calc R
H27B H 0.0884 0.2920 0.0999 0.130 Uiso 1 1 calc R
H27C H 0.1122 0.2047 0.1191 0.130 Uiso 1 1 calc R
N31 N 0.1214(4) 0.5043(6) 0.2321(5) 0.040(3) Uani 1 1 d .
C32 C 0.0906(6) 0.5038(8) 0.1866(6) 0.042(3) Uani 1 1 d .
C33 C 0.0406(5) 0.4831(8) 0.1996(6) 0.041(3) Uani 1 1 d .
O33 O 0.0290(4) 0.4675(6) 0.2530(4) 0.048(3) Uani 1 1 d .
C34 C 0.0102(6) 0.4781(10) 0.1515(7) 0.057(4) Uani 1 1 d .
Br34 Br -0.05440(6) 0.43522(10) 0.16178(8) 0.0603(5) Uani 1 1 d .
C35 C 0.0264(7) 0.4968(10) 0.0964(7) 0.061(5) Uani 1 1 d .
H35 H 0.0039 0.4933 0.0659 0.073 Uiso 1 1 calc R
C36 C 0.0733(6) 0.5200(10) 0.0835(7) 0.054(4) Uani 1 1 d .
Br36 Br 0.09159(8) 0.54165(13) 0.00680(8) 0.0734(6) Uani 1 1 d .
C37 C 0.1068(6) 0.5224(9) 0.1290(7) 0.049(4) Uani 1 1 d .
C38 C 0.1564(6) 0.5404(11) 0.1224(7) 0.059(4) Uani 1 1 d .
H38 H 0.1694 0.5526 0.0858 0.071 Uiso 1 1 calc R
C39 C 0.1863(6) 0.5398(9) 0.1714(8) 0.062(5) Uani 1 1 d .
H39 H 0.2195 0.5536 0.1679 0.074 Uiso 1 1 calc R
C40 C 0.1674(5) 0.5193(9) 0.2248(6) 0.040(3) Uani 1 1 d .
C41 C 0.1965(6) 0.5044(9) 0.2810(6) 0.045(4) Uani 1 1 d .
O42 O 0.1783(4) 0.4477(6) 0.3128(4) 0.048(2) Uani 1 1 d .
N43 N 0.2370(5) 0.5439(9) 0.2923(6) 0.058(4) Uani 1 1 d .
C44 C 0.2534(7) 0.6246(10) 0.2683(8) 0.068(5) Uani 1 1 d .
H44A H 0.2568 0.6662 0.2995 0.082 Uiso 1 1 calc R
H44B H 0.2288 0.6459 0.2413 0.082 Uiso 1 1 calc R
C45 C 0.3010(7) 0.6163(13) 0.2375(10) 0.092(7) Uani 1 1 d .
H45A H 0.3265 0.6032 0.2651 0.138 Uiso 1 1 calc R
H45B H 0.3086 0.6693 0.2181 0.138 Uiso 1 1 calc R
H45C H 0.2988 0.5709 0.2092 0.138 Uiso 1 1 calc R
C46 C 0.2625(6) 0.5157(11) 0.3461(8) 0.066(5) Uani 1 1 d .
H46A H 0.2615 0.4535 0.3485 0.079 Uiso 1 1 calc R
H46B H 0.2968 0.5331 0.3443 0.079 Uiso 1 1 calc R
C47 C 0.2397(9) 0.5524(13) 0.3984(9) 0.096(7) Uani 1 1 d .
H47A H 0.2444 0.6135 0.3986 0.144 Uiso 1 1 calc R
H47B H 0.2546 0.5280 0.4326 0.144 Uiso 1 1 calc R
H47C H 0.2051 0.5398 0.3984 0.144 Uiso 1 1 calc R
N51 N 0.0254(4) 0.5031(7) 0.3792(4) 0.037(3) Uani 1 1 d .
C52 C 0.0343(5) 0.5838(9) 0.3991(6) 0.037(3) Uani 1 1 d .
C53 C 0.0766(5) 0.6221(8) 0.3751(6) 0.042(4) Uani 1 1 d .
O53 O 0.1030(3) 0.5819(6) 0.3383(4) 0.043(2) Uani 1 1 d .
C54 C 0.0841(6) 0.7035(8) 0.3952(6) 0.048(4) Uani 1 1 d .
Br54 Br 0.14228(6) 0.76174(10) 0.36929(8) 0.0603(5) Uani 1 1 d .
C55 C 0.0542(5) 0.7448(10) 0.4355(6) 0.047(4) Uani 1 1 d .
H55 H 0.0619 0.8003 0.4475 0.056 Uiso 1 1 calc R
C56 C 0.0142(6) 0.7054(10) 0.4572(6) 0.049(4) Uani 1 1 d .
Br56 Br -0.02444(7) 0.76419(12) 0.51275(7) 0.0668(5) Uani 1 1 d .
C57 C 0.0031(5) 0.6219(9) 0.4410(6) 0.041(3) Uani 1 1 d .
C58 C -0.0368(6) 0.5728(10) 0.4622(7) 0.052(4) Uani 1 1 d .
H58 H -0.0581 0.5955 0.4901 0.063 Uiso 1 1 calc R
C59 C -0.0440(6) 0.4903(9) 0.4410(6) 0.050(4) Uani 1 1 d .
H59 H -0.0695 0.4566 0.4555 0.060 Uiso 1 1 calc R
C60 C -0.0126(5) 0.4577(9) 0.3973(7) 0.045(4) Uani 1 1 d .
C61 C -0.0133(5) 0.3708(9) 0.3691(6) 0.044(4) Uani 1 1 d .
O62 O 0.0258(4) 0.3478(6) 0.3471(4) 0.049(3) Uani 1 1 d .
N63 N -0.0531(4) 0.3223(7) 0.3669(5) 0.051(3) Uani 1 1 d .
C64 C -0.0466(6) 0.2383(10) 0.3404(7) 0.061(4) Uani 1 1 d .
H64A H -0.0695 0.1982 0.3582 0.073 Uiso 1 1 calc R
H64B H -0.0135 0.2180 0.3483 0.073 Uiso 1 1 calc R
C65 C -0.0553(8) 0.2396(13) 0.2729(8) 0.085(6) Uani 1 1 d .
H65A H -0.0878 0.2607 0.2648 0.127 Uiso 1 1 calc R
H65B H -0.0521 0.1824 0.2577 0.127 Uiso 1 1 calc R
H65C H -0.0314 0.2763 0.2548 0.127 Uiso 1 1 calc R
C66 C -0.1029(5) 0.3465(11) 0.3830(8) 0.061(5) Uani 1 1 d .
H66A H -0.1252 0.3296 0.3520 0.073 Uiso 1 1 calc R
H66B H -0.1046 0.4085 0.3867 0.073 Uiso 1 1 calc R
C67 C -0.1197(7) 0.3062(13) 0.4394(9) 0.089(6) Uani 1 1 d .
H67A H -0.1155 0.2451 0.4372 0.133 Uiso 1 1 calc R
H67B H -0.1539 0.3193 0.4457 0.133 Uiso 1 1 calc R
H67C H -0.1005 0.3286 0.4711 0.133 Uiso 1 1 calc R

loop_
_atom_site_aniso_label
_atom_site_aniso_U_11
_atom_site_aniso_U_22
_atom_site_aniso_U_33
_atom_site_aniso_U_23
_atom_site_aniso_U_13
_atom_site_aniso_U_12
Yb 0.0497(4) 0.0280(3) 0.0449(4) 0.0009(3) -0.0028(3) -0.0007(3)
N11 0.053(8) 0.032(7) 0.050(8) 0.008(6) -0.005(6) -0.003(6)
C12 0.032(8) 0.041(8) 0.039(8) 0.006(6) -0.002(6) 0.010(6)
C13 0.050(9) 0.031(8) 0.040(8) 0.003(6) -0.008(7) 0.002(7)
O13 0.056(6) 0.028(5) 0.047(6) 0.000(4) -0.006(5) 0.008(5)
C14 0.048(9) 0.036(8) 0.048(9) 0.002(7) -0.002(7) -0.003(7)
Br14 0.0640(11) 0.0557(10) 0.0582(10) -0.0182(8) -0.0070(8) 0.0031(8)
C15 0.062(10) 0.038(9) 0.044(9) 0.004(7) 0.000(8) 0.000(7)
C16 0.052(10) 0.051(10) 0.060(10) 0.011(8) -0.004(8) 0.002(8)
Br16 0.0919(14) 0.0464(10) 0.0848(13) 0.0219(9) -0.0312(11) -0.0037(9)
C17 0.041(9) 0.045(9) 0.054(9) 0.005(7) -0.005(7) -0.011(7)
C18 0.075(11) 0.033(8) 0.047(9) 0.007(7) 0.000(8) 0.001(8)
C19 0.072(11) 0.025(8) 0.062(10) 0.003(7) -0.009(9) -0.001(7)
C20 0.060(9) 0.024(7) 0.045(8) 0.001(7) 0.001(7) -0.008(7)
C21 0.051(9) 0.038(8) 0.028(7) -0.008(6) -0.003(7) 0.004(7)
O22 0.074(7) 0.023(5) 0.045(6) -0.007(4) -0.006(5) 0.004(5)
N23 0.070(9) 0.037(7) 0.044(7) -0.003(6) -0.009(7) 0.003(6)
C24 0.088(13) 0.034(9) 0.052(9) -0.002(7) -0.007(9) -0.005(8)
C25 0.110(16) 0.051(11) 0.068(12) 0.000(9) 0.005(11) 0.000(11)
C26 0.100(14) 0.046(10) 0.062(11) -0.008(9) -0.009(11) -0.007(10)
C27 0.132(19) 0.062(12) 0.068(12) 0.004(10) -0.006(13) 0.000(12)
N31 0.054(8) 0.022(6) 0.043(7) -0.001(5) -0.010(6) -0.003(5)
C32 0.061(10) 0.025(7) 0.041(8) 0.005(6) -0.001(8) 0.011(7)
C33 0.054(10) 0.028(8) 0.042(9) 0.002(7) -0.004(7) 0.009(7)
O33 0.052(6) 0.041(6) 0.052(6) 0.007(5) -0.012(5) 0.005(5)
C34 0.070(11) 0.044(10) 0.056(10) -0.006(8) -0.007(9) -0.001(8)
Br34 0.0618(10) 0.0527(10) 0.0662(10) -0.0067(8) -0.0162(8) -0.0011(8)
C35 0.089(14) 0.042(10) 0.052(10) 0.006(8) -0.028(10) 0.018(9)
C36 0.064(11) 0.048(10) 0.049(9) 0.000(8) -0.005(9) -0.008(8)
Br36 0.0932(14) 0.0775(13) 0.0495(10) 0.0110(9) -0.0065(10) 0.0198(11)
C37 0.061(10) 0.027(8) 0.058(10) -0.013(7) -0.004(8) 0.008(7)
C38 0.065(12) 0.067(12) 0.044(9) 0.009(8) -0.005(9) 0.008(9)
C39 0.062(11) 0.034(9) 0.090(14) 0.005(8) 0.026(10) -0.008(7)
C40 0.041(9) 0.036(8) 0.043(8) 0.004(7) 0.000(7) -0.006(7)
C41 0.053(10) 0.038(9) 0.045(9) -0.005(7) 0.002(8) 0.012(7)
O42 0.053(6) 0.043(6) 0.049(6) 0.009(5) -0.006(5) -0.004(5)
N43 0.049(8) 0.064(9) 0.060(9) 0.001(7) -0.014(7) -0.011(7)
C44 0.084(13) 0.044(10) 0.078(12) 0.000(9) -0.009(11) -0.024(9)
C45 0.076(14) 0.082(15) 0.119(18) 0.009(13) -0.005(13) -0.018(12)
C46 0.055(11) 0.051(11) 0.091(13) 0.010(10) -0.016(10) -0.006(8)
C47 0.14(2) 0.078(15) 0.071(13) -0.011(12) -0.031(14) -0.002(14)
N51 0.041(7) 0.038(7) 0.031(6) 0.004(5) -0.006(5) 0.000(5)
C52 0.037(8) 0.038(8) 0.037(7) 0.000(6) 0.001(6) 0.003(6)
C53 0.057(9) 0.024(7) 0.045(9) 0.006(6) -0.013(8) -0.001(7)
O53 0.049(6) 0.034(5) 0.046(6) -0.002(5) 0.003(5) 0.007(4)
C54 0.066(10) 0.025(7) 0.053(9) -0.005(7) -0.005(8) -0.011(7)
Br54 0.0624(10) 0.0388(9) 0.0798(12) -0.0011(8) 0.0049(9) -0.0117(8)
C55 0.051(9) 0.038(8) 0.052(9) -0.003(7) -0.003(8) 0.001(8)
C56 0.060(10) 0.054(10) 0.033(8) -0.014(7) -0.009(7) 0.016(8)
Br56 0.0777(12) 0.0622(12) 0.0604(10) -0.0167(9) 0.0072(9) 0.0060(9)
C57 0.047(9) 0.042(8) 0.035(8) 0.011(7) -0.008(7) 0.000(7)
C58 0.054(10) 0.055(11) 0.048(9) 0.006(8) -0.003(8) 0.016(8)
C59 0.066(11) 0.032(8) 0.051(9) -0.002(7) 0.002(8) -0.008(7)
C60 0.041(8) 0.035(8) 0.058(10) 0.008(7) -0.008(8) -0.005(7)
C61 0.040(9) 0.042(9) 0.051(9) 0.013(7) -0.003(7) -0.005(7)
O62 0.045(6) 0.042(6) 0.060(6) 0.002(5) 0.000(5) -0.012(5)
N63 0.053(8) 0.036(7) 0.062(8) 0.009(6) 0.001(7) -0.010(6)
C64 0.069(11) 0.034(9) 0.079(12) 0.001(8) 0.002(9) -0.013(8)
C65 0.104(16) 0.077(14) 0.074(13) -0.001(11) -0.014(12) 0.001(12)
C66 0.045(10) 0.050(10) 0.087(13) 0.006(9) -0.004(9) -0.010(8)
C67 0.062(12) 0.085(15) 0.119(17) 0.034(13) 0.022(12) -0.008(11)

loop_
_atom_type_symbol
_atom_type_description
_atom_type_scat_dispersion_real
_atom_type_scat_dispersion_imag
_atom_type_scat_source
C C 0.0033 0.0016 'International Tables Vol C Tables 4.2.6.8 and 6.1.1.4'
H H 0.0000 0.0000 'International Tables Vol C Tables 4.2.6.8 and 6.1.1.4'
N N 0.0061 0.0033 'International Tables Vol C Tables 4.2.6.8 and 6.1.1.4'
O O 0.0106 0.0060 'International Tables Vol C Tables 4.2.6.8 and 6.1.1.4'
Br Br -0.2901 2.4595 'International Tables Vol C Tables 4.2.6.8 and 6.1.1.4'
Yb Yb -0.3850 5.5486 'International Tables Vol C Tables 4.2.6.8 and 6.1.1.4'

loop_
_geom_angle_atom_site_label_1
_geom_angle_atom_site_label_2
_geom_angle_atom_site_label_3
_geom_angle
O53 Yb O13 78.1(3)
O53 Yb O33 92.5(3)
O13 Yb O33 150.8(3)
O53 Yb O22 143.1(3)
O13 Yb O22 128.7(3)
O33 Yb O22 74.1(3)
O53 Yb O62 131.9(3)
O13 Yb O62 90.8(3)
O33 Yb O62 74.9(3)
O22 Yb O62 78.4(3)
O53 Yb O42 79.8(3)
O13 Yb O42 75.7(3)
O33 Yb O42 130.3(3)
O22 Yb O42 83.4(3)
O62 Yb O42 142.8(3)
O53 Yb N51 67.8(4)
O13 Yb N51 74.2(3)
O33 Yb N51 76.6(3)
O22 Yb N51 137.1(4)
O62 Yb N51 64.1(4)
O42 Yb N51 139.3(3)
O53 Yb N31 72.1(3)
O13 Yb N31 133.2(4)
O33 Yb N31 66.5(4)
O22 Yb N31 71.0(3)
O62 Yb N31 135.8(3)
O42 Yb N31 64.3(4)
N51 Yb N31 123.2(4)
O53 Yb N11 140.7(4)
O13 Yb N11 66.3(3)
O33 Yb N11 126.8(4)
O22 Yb N11 63.2(4)
O62 Yb N11 67.0(4)
O42 Yb N11 75.8(4)
N51 Yb N11 115.0(4)
N31 Yb N11 121.6(4)
O53 Yb C53 20.6(3)
O13 Yb C53 70.7(3)
O33 Yb C53 90.8(3)
O22 Yb C53 159.3(3)
O62 Yb C53 111.7(4)
O42 Yb C53 96.5(4)
N51 Yb C53 47.7(4)
N31 Yb C53 90.2(4)
N11 Yb C53 136.9(4)
O53 Yb C21 162.4(3)
O13 Yb C21 112.6(3)
O33 Yb C21 84.2(3)
O22 Yb C21 19.9(3)
O62 Yb C21 63.9(4)
O42 Yb C21 89.2(3)
N51 Yb C21 127.6(4)
N31 Yb C21 90.8(3)
N11 Yb C21 46.4(4)
C53 Yb C21 174.0(4)
C20 N11 C12 122.4(12)
C20 N11 Yb 119.8(9)
C12 N11 Yb 117.7(9)
N11 C12 C17 121.7(13)
N11 C12 C13 114.8(12)
C17 C12 C13 123.5(12)
O13 C13 C14 126.9(13)
O13 C13 C12 118.4(12)
C14 C13 C12 114.6(12)
C13 O13 Yb 122.1(8)
C13 C14 C15 124.1(13)
C13 C14 Br14 119.9(11)
C15 C14 Br14 116.0(11)
C16 C15 C14 120.3(14)
C15 C16 C17 121.0(14)
C15 C16 Br16 119.2(12)
C17 C16 Br16 119.8(12)
C18 C17 C16 127.8(14)
C18 C17 C12 115.8(13)
C16 C17 C12 116.3(13)
C19 C18 C17 122.8(14)
C18 C19 C20 118.2(14)
N11 C20 C19 119.0(13)
N11 C20 C21 111.3(11)
C19 C20 C21 129.5(13)
O22 C21 N23 119.1(12)
O22 C21 C20 115.0(11)
N23 C21 C20 125.9(13)
O22 C21 Yb 39.6(6)
N23 C21 Yb 145.7(10)
C20 C21 Yb 82.4(7)
C21 O22 Yb 120.5(8)
C21 N23 C26 116.5(13)
C21 N23 C24 126.8(13)
C26 N23 C24 116.2(13)
N23 C24 C25 111.4(14)
N23 C26 C27 110.2(15)
C40 N31 C32 120.5(12)
C40 N31 Yb 121.2(9)
C32 N31 Yb 116.4(9)
N31 C32 C37 122.1(14)
N31 C32 C33 115.7(12)
C37 C32 C33 122.2(13)
O33 C33 C34 127.1(14)
O33 C33 C32 118.3(13)
C34 C33 C32 114.5(13)
C33 O33 Yb 119.9(9)
C35 C34 C33 122.3(16)
C35 C34 Br34 119.2(13)
C33 C34 Br34 118.3(12)
C36 C35 C34 124.0(15)
C35 C36 C37 117.4(15)
C35 C36 Br36 120.3(12)
C37 C36 Br36 122.3(13)
C36 C37 C38 124.1(15)
C36 C37 C32 119.5(15)
C38 C37 C32 116.3(14)
C37 C38 C39 118.7(15)
C40 C39 C38 120.5(15)
N31 C40 C39 121.7(14)
N31 C40 C41 111.5(12)
C39 C40 C41 126.6(14)
O42 C41 N43 124.1(14)
O42 C41 C40 113.2(13)
N43 C41 C40 122.6(14)
C41 O42 Yb 118.6(9)
C41 N43 C44 127.2(14)
C41 N43 C46 115.2(13)
C44 N43 C46 115.6(13)
N43 C44 C45 112.1(15)
C47 C46 N43 111.5(14)
C60 N51 C52 121.9(12)
C60 N51 Yb 122.0(9)
C52 N51 Yb 115.4(8)
N51 C52 C53 113.9(12)
N51 C52 C57 120.8(12)
C53 C52 C57 125.3(13)
O53 C53 C54 126.7(14)
O53 C53 C52 120.7(12)
C54 C53 C52 112.6(14)
O53 C53 Yb 38.8(6)
C54 C53 Yb 164.0(11)
C52 C53 Yb 82.4(8)
C53 O53 Yb 120.6(8)
C53 C54 C55 124.7(14)
C53 C54 Br54 117.3(12)
C55 C54 Br54 117.9(10)
C56 C55 C54 120.5(14)
C55 C56 C57 120.3(13)
C55 C56 Br56 118.6(12)
C57 C56 Br56 121.1(12)
C56 C57 C52 116.6(13)
C56 C57 C58 125.7(14)
C52 C57 C58 117.8(13)
C59 C58 C57 119.3(14)
C58 C59 C60 119.8(14)
N51 C60 C59 120.3(13)
N51 C60 C61 111.0(13)
C59 C60 C61 128.5(13)
O62 C61 N63 121.6(14)
O62 C61 C60 115.3(12)
N63 C61 C60 123.1(14)
C61 O62 Yb 124.8(9)
C61 N63 C66 127.1(13)
C61 N63 C64 115.7(13)
C66 N63 C64 116.9(12)
N63 C64 C65 112.5(14)
N63 C66 C67 113.1(14)

loop_
_geom_bond_atom_site_label_1
_geom_bond_atom_site_label_2
_geom_bond_distance
Yb O53 2.284(9)
Yb O13 2.344(9)
Yb O33 2.363(9)
Yb O22 2.363(9)
Yb O62 2.376(9)
Yb O42 2.415(10)
Yb N51 2.437(11)
Yb N31 2.455(11)
Yb N11 2.484(11)
Yb C53 3.138(14)
Yb C21 3.195(13)
N11 C20 1.322(16)
N11 C12 1.325(17)
C12 C17 1.432(19)
C12 C13 1.472(18)
C13 O13 1.284(15)
C13 C14 1.373(19)
C14 C15 1.409(19)
C14 Br14 1.896(14)
C15 C16 1.39(2)
C16 C17 1.43(2)
C16 Br16 1.890(15)
C17 C18 1.40(2)
C18 C19 1.34(2)
C19 C20 1.467(19)
C20 C21 1.497(19)
C21 O22 1.263(16)
C21 N23 1.309(17)
N23 C26 1.448(19)
N23 C24 1.456(18)
C24 C25 1.55(2)
C26 C27 1.56(3)
N31 C40 1.295(17)
N31 C32 1.349(17)
C32 C37 1.43(2)
C32 C33 1.44(2)
C33 O33 1.300(16)
C33 C34 1.39(2)
C34 C35 1.38(2)
C34 Br34 1.912(17)
C35 C36 1.37(2)
C36 C37 1.40(2)
C36 Br36 1.877(16)
C37 C38 1.40(2)
C38 C39 1.40(2)
C39 C40 1.38(2)
C40 C41 1.55(2)
C41 O42 1.259(17)
C41 N43 1.299(18)
N43 C44 1.458(19)
N43 C46 1.49(2)
C44 C45 1.49(2)
C46 C47 1.48(3)
N51 C60 1.332(17)
N51 C52 1.373(17)
C52 C53 1.422(19)
C52 C57 1.426(19)
C53 O53 1.285(16)
C53 C54 1.378(18)
C54 C55 1.40(2)
C54 Br54 1.936(15)
C55 C56 1.36(2)
C56 C57 1.40(2)
C56 Br56 1.905(14)
C57 C58 1.43(2)
C58 C59 1.40(2)
C59 C60 1.42(2)
C60 C61 1.52(2)
C61 O62 1.241(16)
C61 N63 1.331(17)
N63 C66 1.466(19)
N63 C64 1.468(19)
C64 C65 1.58(2)
C66 C67 1.52(2)

loop_
_geom_torsion_atom_site_label_1
_geom_torsion_atom_site_label_2
_geom_torsion_atom_site_label_3
_geom_torsion_atom_site_label_4
_geom_torsion
O53 Yb N11 C20 -159.3(9)
O13 Yb N11 C20 173.6(12)
O33 Yb N11 C20 24.1(12)
O22 Yb N11 C20 -16.4(10)
O62 Yb N11 C20 71.9(11)
O42 Yb N11 C20 -106.0(11)
N51 Yb N11 C20 115.8(11)
N31 Yb N11 C20 -58.9(12)
C53 Yb N11 C20 169.6(10)
C21 Yb N11 C20 -3.3(9)
O53 Yb N11 C12 24.8(13)
O13 Yb N11 C12 -2.3(9)
O33 Yb N11 C12 -151.9(9)
O22 Yb N11 C12 167.7(11)
O62 Yb N11 C12 -104.0(10)
O42 Yb N11 C12 78.1(10)
N51 Yb N11 C12 -60.2(11)
N31 Yb N11 C12 125.2(10)
C53 Yb N11 C12 -6.3(13)
C21 Yb N11 C12 -179.2(12)
C20 N11 C12 C17 4(2)
Yb N11 C12 C17 179.5(10)
C20 N11 C12 C13 -177.5(13)
Yb N11 C12 C13 -1.7(15)
N11 C12 C13 O13 8.0(19)
C17 C12 C13 O13 -173.3(13)
N11 C12 C13 C14 -174.3(12)
C17 C12 C13 C14 4(2)
C14 C13 O13 Yb 171.8(11)
C12 C13 O13 Yb -10.8(17)
O53 Yb O13 C13 -155.9(11)
O33 Yb O13 C13 130.8(10)
O22 Yb O13 C13 -4.5(12)
O62 Yb O13 C13 71.4(10)
O42 Yb O13 C13 -73.5(10)
N51 Yb O13 C13 134.1(11)
N31 Yb O13 C13 -104.9(10)
N11 Yb O13 C13 7.0(10)
C53 Yb O13 C13 -175.9(11)
C21 Yb O13 C13 9.5(11)
O13 C13 C14 C15 173.5(14)
C12 C13 C14 C15 -4(2)
O13 C13 C14 Br14 -6(2)
C12 C13 C14 Br14 176.8(10)
C13 C14 C15 C16 2(2)
Br14 C14 C15 C16 -178.4(12)
C14 C15 C16 C17 -1(2)
C14 C15 C16 Br16 -179.3(11)
C15 C16 C17 C18 177.7(15)
Br16 C16 C17 C18 -4(2)
C15 C16 C17 C12 1(2)
Br16 C16 C17 C12 179.6(10)
N11 C12 C17 C18 -2(2)
C13 C12 C17 C18 179.9(13)
N11 C12 C17 C16 175.7(13)
C13 C12 C17 C16 -3(2)
C16 C17 C18 C19 -176.8(16)
C12 C17 C18 C19 0(2)
C17 C18 C19 C20 -1(2)
C12 N11 C20 C19 -4(2)
Yb N11 C20 C19 -179.9(10)
C12 N11 C20 C21 -178.9(12)
Yb N11 C20 C21 5.4(16)
C18 C19 C20 N11 3(2)
C18 C19 C20 C21 176.2(15)
N11 C20 C21 O22 19.5(18)
C19 C20 C21 O22 -154.5(15)
N11 C20 C21 N23 -162.4(14)
C19 C20 C21 N23 24(2)
N11 C20 C21 Yb -3.7(11)
C19 C20 C21 Yb -177.7(15)
O53 Yb C21 O22 -21.5(18)
O13 Yb C21 O22 -146.6(10)
O33 Yb C21 O22 58.2(10)
O62 Yb C21 O22 134.2(11)
O42 Yb C21 O22 -72.5(10)
N51 Yb C21 O22 126.3(10)
N31 Yb C21 O22 -8.2(10)
N11 Yb C21 O22 -143.5(12)
C53 Yb C21 O22 91(3)
O53 Yb C21 N23 -87(2)
O13 Yb C21 N23 148.1(17)
O33 Yb C21 N23 -7.1(17)
O22 Yb C21 N23 -65.3(17)
O62 Yb C21 N23 68.9(17)
O42 Yb C21 N23 -137.8(17)
N51 Yb C21 N23 61.0(18)
N31 Yb C21 N23 -73.5(17)
N11 Yb C21 N23 151.2(19)
C53 Yb C21 N23 25(4)
O53 Yb C21 C20 124.5(11)
O13 Yb C21 C20 -0.6(9)
O33 Yb C21 C20 -155.8(8)
O22 Yb C21 C20 146.0(15)
O62 Yb C21 C20 -79.8(8)
O42 Yb C21 C20 73.5(8)
N51 Yb C21 C20 -87.6(8)
N31 Yb C21 C20 137.9(8)
N11 Yb C21 C20 2.5(7)
C53 Yb C21 C20 -123(3)
N23 C21 O22 Yb 144.1(10)
C20 C21 O22 Yb -37.7(15)
O53 Yb O22 C21 169.3(9)
O13 Yb O22 C21 40.6(11)
O33 Yb O22 C21 -118.5(10)
O62 Yb O22 C21 -41.1(10)
O42 Yb O22 C21 106.3(10)
N51 Yb O22 C21 -69.9(11)
N31 Yb O22 C21 171.4(11)
N11 Yb O22 C21 28.8(10)
C53 Yb O22 C21 -162.8(11)
O22 C21 N23 C26 -2(2)
C20 C21 N23 C26 179.9(14)
Yb C21 N23 C26 39(2)
O22 C21 N23 C24 -172.7(14)
C20 C21 N23 C24 9(2)
Yb C21 N23 C24 -131.2(16)
C21 N23 C24 C25 -106.3(18)
C26 N23 C24 C25 83.1(18)
C21 N23 C26 C27 76.7(17)
C24 N23 C26 C27 -111.6(16)
O53 Yb N31 C40 80.1(10)
O13 Yb N31 C40 27.1(12)
O33 Yb N31 C40 -179.0(11)
O22 Yb N31 C40 -98.6(10)
O62 Yb N31 C40 -147.6(9)
O42 Yb N31 C40 -6.9(9)
N51 Yb N31 C40 126.8(10)
N11 Yb N31 C40 -59.0(11)
C53 Yb N31 C40 90.2(10)
C21 Yb N31 C40 -95.7(10)
O53 Yb N31 C32 -115.4(9)
O13 Yb N31 C32 -168.4(8)
O33 Yb N31 C32 -14.4(9)
O22 Yb N31 C32 65.9(9)
O62 Yb N31 C32 17.0(11)
O42 Yb N31 C32 157.6(10)
N51 Yb N31 C32 -68.6(10)
N11 Yb N31 C32 105.5(9)
C53 Yb N31 C32 -105.2(9)
C21 Yb N31 C32 68.9(9)
C40 N31 C32 C37 -2.1(19)
Yb N31 C32 C37 -166.8(10)
C40 N31 C32 C33 177.7(12)
Yb N31 C32 C33 13.0(14)
N31 C32 C33 O33 0.5(18)
C37 C32 C33 O33 -179.7(12)
N31 C32 C33 C34 -176.4(12)
C37 C32 C33 C34 3.5(19)
C34 C33 O33 Yb 161.6(12)
C32 C33 O33 Yb -14.8(16)
O53 Yb O33 C33 84.5(10)
O13 Yb O33 C33 154.3(9)
O22 Yb O33 C33 -60.6(10)
O62 Yb O33 C33 -142.6(10)
O42 Yb O33 C33 5.9(11)
N51 Yb O33 C33 151.0(10)
N31 Yb O33 C33 15.3(9)
N11 Yb O33 C33 -97.6(10)
C53 Yb O33 C33 105.1(10)
C21 Yb O33 C33 -78.1(10)
O33 C33 C34 C35 179.6(14)
C32 C33 C34 C35 -4(2)
O33 C33 C34 Br34 -5(2)
C32 C33 C34 Br34 171.1(10)
C33 C34 C35 C36 1(3)
Br34 C34 C35 C36 -173.5(13)
C34 C35 C36 C37 2(2)
C34 C35 C36 Br36 178.7(12)
C35 C36 C37 C38 176.4(15)
Br36 C36 C37 C38 0(2)
C35 C36 C37 C32 -2(2)
Br36 C36 C37 C32 -178.9(11)
N31 C32 C37 C36 179.3(13)
C33 C32 C37 C36 -1(2)
N31 C32 C37 C38 1(2)
C33 C32 C37 C38 -179.2(13)
C36 C37 C38 C39 -179.2(15)
C32 C37 C38 C39 -1(2)
C37 C38 C39 C40 2(2)
C32 N31 C40 C39 4(2)
Yb N31 C40 C39 167.6(10)
C32 N31 C40 C41 -172.0(11)
Yb N31 C40 C41 -8.1(15)
C38 C39 C40 N31 -4(2)
C38 C39 C40 C41 171.3(14)
N31 C40 C41 O42 30.5(17)
C39 C40 C41 O42 -144.9(15)
N31 C40 C41 N43 -152.7(14)
C39 C40 C41 N43 32(2)
N43 C41 O42 Yb 143.8(12)
C40 C41 O42 Yb -39.4(14)
O53 Yb O42 C41 -49.1(10)
O13 Yb O42 C41 -129.3(10)
O33 Yb O42 C41 35.4(11)
O22 Yb O42 C41 98.0(10)
O62 Yb O42 C41 158.9(9)
N51 Yb O42 C41 -86.0(11)
N31 Yb O42 C41 25.9(9)
N11 Yb O42 C41 162.0(10)
C53 Yb O42 C41 -61.2(10)
C21 Yb O42 C41 117.1(10)
O42 C41 N43 C44 -160.9(15)
C40 C41 N43 C44 23(2)
O42 C41 N43 C46 2(2)
C40 C41 N43 C46 -174.6(13)
C41 N43 C44 C45 -121.1(19)
C46 N43 C44 C45 76.1(19)
C41 N43 C46 C47 -78.7(18)
C44 N43 C46 C47 86.2(18)
O53 Yb N51 C60 179.3(11)
O13 Yb N51 C60 -97.4(10)
O33 Yb N51 C60 81.0(10)
O22 Yb N51 C60 33.2(12)
O62 Yb N51 C60 1.5(10)
O42 Yb N51 C60 -141.0(10)
N31 Yb N51 C60 130.9(10)
N11 Yb N51 C60 -43.6(11)
C53 Yb N51 C60 -175.4(12)
C21 Yb N51 C60 9.3(12)
O53 Yb N51 C52 -10.7(8)
O13 Yb N51 C52 72.7(8)
O33 Yb N51 C52 -109.0(9)
O22 Yb N51 C52 -156.8(8)
O62 Yb N51 C52 171.5(9)
O42 Yb N51 C52 29.0(11)
N31 Yb N51 C52 -59.1(9)
N11 Yb N51 C52 126.4(8)
C53 Yb N51 C52 -5.4(8)
C21 Yb N51 C52 179.4(8)
C60 N51 C52 C53 179.6(12)
Yb N51 C52 C53 9.6(14)
C60 N51 C52 C57 0.8(19)
Yb N51 C52 C57 -169.2(9)
N51 C52 C53 O53 -0.1(18)
C57 C52 C53 O53 178.8(12)
N51 C52 C53 C54 179.0(12)
C57 C52 C53 C54 -2(2)
N51 C52 C53 Yb -6.8(10)
C57 C52 C53 Yb 172.0(13)
O13 Yb C53 O53 108.0(10)
O33 Yb C53 O53 -95.0(10)
O22 Yb C53 O53 -52.8(15)
O62 Yb C53 O53 -169.0(9)
O42 Yb C53 O53 35.8(10)
N51 Yb C53 O53 -166.0(11)
N31 Yb C53 O53 -28.4(10)
N11 Yb C53 O53 112.0(10)
C21 Yb C53 O53 -127(3)
O53 Yb C53 C54 -29(3)
O13 Yb C53 C54 79(4)
O33 Yb C53 C54 -124(4)
O22 Yb C53 C54 -82(4)
O62 Yb C53 C54 162(4)
O42 Yb C53 C54 7(4)
N51 Yb C53 C54 165(4)
N31 Yb C53 C54 -57(4)
N11 Yb C53 C54 83(4)
C21 Yb C53 C54 -156(3)
O53 Yb C53 C52 170.7(14)
O13 Yb C53 C52 -81.2(8)
O33 Yb C53 C52 75.8(8)
O22 Yb C53 C52 118.0(11)
O62 Yb C53 C52 1.7(8)
O42 Yb C53 C52 -153.5(8)
N51 Yb C53 C52 4.7(7)
N31 Yb C53 C52 142.3(8)
N11 Yb C53 C52 -77.3(9)
C21 Yb C53 C52 43(4)
C54 C53 O53 Yb 170.4(11)
C52 C53 O53 Yb -10.7(16)
O13 Yb O53 C53 -66.5(9)
O33 Yb O53 C53 85.6(10)
O22 Yb O53 C53 152.0(9)
O62 Yb O53 C53 13.8(11)
O42 Yb O53 C53 -143.8(10)
N51 Yb O53 C53 11.1(9)
N31 Yb O53 C53 150.0(10)
N11 Yb O53 C53 -91.7(11)
C21 Yb O53 C53 164.1(11)
O53 C53 C54 C55 179.9(14)
C52 C53 C54 C55 1(2)
Yb C53 C54 C55 -158(3)
O53 C53 C54 Br54 -4(2)
C52 C53 C54 Br54 176.9(10)
Yb C53 C54 Br54 18(4)
C53 C54 C55 C56 -1(2)
Br54 C54 C55 C56 -176.9(11)
C54 C55 C56 C57 2(2)
C54 C55 C56 Br56 179.0(11)
C55 C56 C57 C52 -3(2)
Br56 C56 C57 C52 180.0(10)
C55 C56 C57 C58 177.8(14)
Br56 C56 C57 C58 1(2)
N51 C52 C57 C56 -177.9(12)
C53 C52 C57 C56 3(2)
N51 C52 C57 C58 1.3(19)
C53 C52 C57 C58 -177.4(13)
C56 C57 C58 C59 178.6(14)
C52 C57 C58 C59 -1(2)
C57 C58 C59 C60 -2(2)
C52 N51 C60 C59 -4(2)
Yb N51 C60 C59 165.8(10)
C52 N51 C60 C61 -179.2(11)
Yb N51 C60 C61 -9.9(15)
C58 C59 C60 N51 4(2)
C58 C59 C60 C61 179.1(14)
N51 C60 C61 O62 17.8(18)
C59 C60 C61 O62 -157.4(15)
N51 C60 C61 N63 -161.1(13)
C59 C60 C61 N63 24(2)
N63 C61 O62 Yb 159.9(10)
C60 C61 O62 Yb -19.0(17)
O53 Yb O62 C61 7.6(13)
O13 Yb O62 C61 82.3(11)
O33 Yb O62 C61 -72.0(11)
O22 Yb O62 C61 -148.4(12)
O42 Yb O62 C61 149.3(10)
N51 Yb O62 C61 10.3(11)
N31 Yb O62 C61 -101.7(12)
N11 Yb O62 C61 146.0(12)
C53 Yb O62 C61 12.8(12)
C21 Yb O62 C61 -162.8(12)
O62 C61 N63 C66 -169.9(14)
C60 C61 N63 C66 9(2)
O62 C61 N63 C64 4(2)
C60 C61 N63 C64 -177.1(13)
C61 N63 C64 C65 -89.2(17)
C66 N63 C64 C65 85.4(17)
C61 N63 C66 C67 -107.2(18)
C64 N63 C66 C67 78.9(19)
